data_7104635
loop_
_publ_author_name
'Hu, Yimin'
'Ouyang, Ying'
'Qu, Yuan'
'Hu, Qiong'
'Yao, Hao'

_publ_section_title
;
 Rapid construction of five contiguous stereocenters in a multi-cascade
 reaction.
;
_journal_issue 30
_journal_name_full 'Chemical communications (Cambridge, England)'
_journal_page_first 4575
_journal_page_last 4577
_journal_paper_doi 10.1039/b900770a
_journal_volume 34
_journal_year 2009
_chemical_formula_moiety 'C32 H33 N O2'
_chemical_formula_sum 'C32 H33 N O2'
_chemical_formula_weight 463.59
_chemical_melting_point 499
_chemical_name_common
;
11-Acetyl-6-benzyl-8-phenyl-1,2,3,4,5,5a,6,7a,8,12b-
decahydrobenzo(f)cycloocta(c
;
_chemical_name_systematic
;
?
;
_space_group_IT_number 2
_symmetry_cell_setting triclinic
_symmetry_space_group_name_Hall '-P 1'
_symmetry_space_group_name_H-M 'P -1'
_atom_sites_solution_hydrogens geom
_atom_sites_solution_primary direct
_atom_sites_solution_secondary difmap
_audit_creation_method SHELXL-97
_cell_angle_alpha 78.511(2)
_cell_angle_beta 83.442(3)
_cell_angle_gamma 69.991(2)
_cell_formula_units_Z 2
_cell_length_a 10.3312(15)
_cell_length_b 11.398(2)
_cell_length_c 11.5132(13)
_cell_measurement_reflns_used 3319
_cell_measurement_temperature 291(2)
_cell_measurement_theta_max 23.91
_cell_measurement_theta_min 2.16
_cell_volume 1246.9(3)
_computing_cell_refinement SMART
_computing_data_collection 'SMART (Bruker, 2000)'
_computing_data_reduction 'SAINT (Bruker, 2000)'
_computing_molecular_graphics SHELXTL
_computing_publication_material SHELXTL
_computing_structure_refinement SHELXTL
_computing_structure_solution 'SHELXTL (Bruker, 2000)'
_diffrn_ambient_temperature 291(2)
_diffrn_measured_fraction_theta_full 1.000
_diffrn_measured_fraction_theta_max 1.000
_diffrn_measurement_device_type 'Bruker Smart Apex CCD'
_diffrn_measurement_method 'phi and omega scans'
_diffrn_radiation_monochromator graphite
_diffrn_radiation_source 'sealed tube'
_diffrn_radiation_type MoK\a
_diffrn_radiation_wavelength 0.71073
_diffrn_reflns_av_R_equivalents 0.0277
_diffrn_reflns_av_sigmaI/netI 0.0394
_diffrn_reflns_limit_h_max 12
_diffrn_reflns_limit_h_min -12
_diffrn_reflns_limit_k_max 13
_diffrn_reflns_limit_k_min -13
_diffrn_reflns_limit_l_max 13
_diffrn_reflns_limit_l_min 0
_diffrn_reflns_number 9054
_diffrn_reflns_theta_full 25.26
_diffrn_reflns_theta_max 25.26
_diffrn_reflns_theta_min 1.81
_exptl_absorpt_coefficient_mu 0.076
_exptl_absorpt_correction_T_max 0.9924
_exptl_absorpt_correction_T_min 0.9776
_exptl_absorpt_correction_type multi-scan
_exptl_absorpt_process_details 'SADABS; Bruker, 2000'
_exptl_crystal_density_diffrn 1.235
_exptl_crystal_density_method 'not measured'
_exptl_crystal_F_000 496
_exptl_crystal_size_max 0.26
_exptl_crystal_size_mid 0.24
_exptl_crystal_size_min 0.12
_refine_diff_density_max 0.150
_refine_diff_density_min -0.201
_refine_diff_density_rms 0.032
_refine_ls_extinction_method none
_refine_ls_goodness_of_fit_ref 1.070
_refine_ls_hydrogen_treatment constr
_refine_ls_matrix_type full
_refine_ls_number_parameters 317
_refine_ls_number_reflns 4527
_refine_ls_number_restraints 0
_refine_ls_restrained_S_all 1.070
_refine_ls_R_factor_all 0.0649
_refine_ls_R_factor_gt 0.0485
_refine_ls_shift/su_max 0.000
_refine_ls_shift/su_mean 0.000
_refine_ls_structure_factor_coef Fsqd
_refine_ls_weighting_details 'calc w=1/[\s^2^(Fo^2^)+(0.04P)^2^+0.22P] where P=(Fo^2^+2Fc^2^)/3'
_refine_ls_weighting_scheme calc
_refine_ls_wR_factor_gt 0.1021
_refine_ls_wR_factor_ref 0.1083
_reflns_number_gt 3380
_reflns_number_total 4527
_reflns_threshold_expression >2sigma(I)
_cod_data_source_file b900770a.txt
_cod_data_source_block CCDC-715804
_cod_depositor_comments
;
The following automatic conversions were performed:
'_symmetry_cell_setting' value 'Triclinic' changed to 'triclinic'
according to '/home/saulius/struct/CIF-dictionaries/cif_core.dic'
dictionary named 'cif_core.dic' version 2.4.1 from 2010-06-29.

Automatic conversion script
Id: cif_fix_enum 1527 2010-12-29 10:47:43Z saulius 

The following automatic conversions were performed:

'_chemical_melting_point' value '499K' was changed to '499' - the
value should be numeric and without a unit designator.

Automatic conversion script
Id: cif_fix_values 1646 2011-03-28 12:23:43Z adriana 
;
_cod_original_sg_symbol_H-M 'P-1 '
_cod_database_code 7104635

loop_
_symmetry_equiv_pos_as_xyz
'x, y, z'
'-x, -y, -z'

loop_
_atom_site_label
_atom_site_type_symbol
_atom_site_fract_x
_atom_site_fract_y
_atom_site_fract_z
_atom_site_U_iso_or_equiv
_atom_site_adp_type
_atom_site_occupancy
_atom_site_symmetry_multiplicity
_atom_site_calc_flag
_atom_site_refinement_flags
_atom_site_disorder_assembly
_atom_site_disorder_group
C1 C 0.4522(2) -0.3298(2) 0.87027(19) 0.0567(5) Uani 1 1 d . . .
H1A H 0.4845 -0.3854 0.8129 0.085 Uiso 1 1 calc R . .
H1B H 0.4013 -0.3655 0.9341 0.085 Uiso 1 1 calc R . .
H1C H 0.5296 -0.3196 0.9009 0.085 Uiso 1 1 calc R . .
C2 C 0.3602(2) -0.20269(19) 0.81215(18) 0.0477(5) Uani 1 1 d . . .
C3 C 0.29882(19) -0.09987(17) 0.88404(17) 0.0425(4) Uani 1 1 d . . .
C4 C 0.35081(19) -0.09905(16) 0.98912(17) 0.0447(4) Uani 1 1 d . . .
H4A H 0.4327 -0.1613 1.0140 0.054 Uiso 1 1 calc R . .
C5 C 0.28334(19) -0.00747(16) 1.05772(16) 0.0422(4) Uani 1 1 d . . .
H5A H 0.3209 -0.0076 1.1274 0.051 Uiso 1 1 calc R . .
C6 C 0.15877(18) 0.08552(17) 1.02302(15) 0.0404(4) Uani 1 1 d . . .
C7 C 0.10626(17) 0.08722(17) 0.91417(15) 0.0385(4) Uani 1 1 d . . .
C8 C 0.17680(18) -0.00280(15) 0.84679(15) 0.0369(4) Uani 1 1 d . . .
H8A H 0.1433 0.0001 0.7743 0.044 Uiso 1 1 calc R . .
C9 C 0.0727(2) 0.18507(18) 1.09420(15) 0.0447(5) Uani 1 1 d . . .
H9A H -0.0159 0.1696 1.1093 0.054 Uiso 1 1 calc R . .
C11 C 0.03791(19) 0.31754(18) 1.01174(16) 0.0451(5) Uani 1 1 d . . .
H11A H -0.0304 0.3796 1.0547 0.054 Uiso 1 1 calc R . .
C12 C -0.0260(2) 0.31866(18) 0.89473(16) 0.0463(5) Uani 1 1 d . . .
H12A H -0.1203 0.3786 0.8934 0.056 Uiso 1 1 calc R . .
C13 C -0.03188(18) 0.18771(17) 0.88440(16) 0.0407(4) Uani 1 1 d . . .
H13A H -0.1000 0.1690 0.9451 0.049 Uiso 1 1 calc R . .
C14 C 0.05976(19) 0.36884(18) 0.79239(16) 0.0440(4) Uani 1 1 d . . .
H14A H 0.1074 0.3009 0.7467 0.053 Uiso 1 1 calc R . .
C15 C -0.0252(2) 0.48447(19) 0.70803(18) 0.0504(5) Uani 1 1 d . . .
H15A H -0.0800 0.5478 0.7550 0.060 Uiso 1 1 calc R . .
H15B H 0.0381 0.5199 0.6564 0.060 Uiso 1 1 calc R . .
C16 C -0.12042(18) 0.46233(18) 0.63156(15) 0.0422(4) Uani 1 1 d . . .
H16A H -0.0666 0.3961 0.5872 0.051 Uiso 1 1 calc R . .
H16B H -0.1571 0.5391 0.5746 0.051 Uiso 1 1 calc R . .
C17 C -0.2414(2) 0.42486(19) 0.69700(18) 0.0504(5) Uani 1 1 d . . .
H17A H -0.3208 0.4656 0.6485 0.060 Uiso 1 1 calc R . .
H17B H -0.2631 0.4598 0.7698 0.060 Uiso 1 1 calc R . .
C18 C -0.22405(19) 0.28292(18) 0.72945(17) 0.0455(5) Uani 1 1 d . . .
H18A H -0.2513 0.2585 0.6624 0.055 Uiso 1 1 calc R . .
H18B H -0.2892 0.2727 0.7951 0.055 Uiso 1 1 calc R . .
C19 C -0.08136(19) 0.18747(17) 0.76385(16) 0.0408(4) Uani 1 1 d . . .
H19A H -0.0829 0.1030 0.7630 0.049 Uiso 1 1 calc R . .
H19B H -0.0137 0.2038 0.7029 0.049 Uiso 1 1 calc R . .
C20 C 0.11768(19) 0.17971(17) 1.21796(15) 0.0435(4) Uani 1 1 d . . .
C21 C 0.02192(19) 0.16842(18) 1.31302(16) 0.0447(4) Uani 1 1 d . . .
H21A H -0.0634 0.1645 1.2994 0.054 Uiso 1 1 calc R . .
C22 C 0.0565(2) 0.16323(18) 1.42757(16) 0.0472(5) Uani 1 1 d . . .
H22A H -0.0064 0.1563 1.4910 0.057 Uiso 1 1 calc R . .
C23 C 0.1832(2) 0.16830(18) 1.44797(16) 0.0468(5) Uani 1 1 d . . .
H23A H 0.2054 0.1649 1.5249 0.056 Uiso 1 1 calc R . .
C24 C 0.2755(2) 0.17826(18) 1.35608(17) 0.0469(5) Uani 1 1 d . . .
H24A H 0.3609 0.1813 1.3707 0.056 Uiso 1 1 calc R . .
C25 C 0.2446(2) 0.18394(18) 1.24109(16) 0.0463(5) Uani 1 1 d . . .
H25A H 0.3091 0.1906 1.1790 0.056 Uiso 1 1 calc R . .
C26 C 0.1580(2) 0.36617(18) 0.97039(17) 0.0471(5) Uani 1 1 d . . .
C27 C 0.27445(19) 0.43631(17) 0.78501(17) 0.0431(4) Uani 1 1 d . . .
H27A H 0.3314 0.4475 0.8406 0.052 Uiso 1 1 calc R . .
H27B H 0.2353 0.5174 0.7345 0.052 Uiso 1 1 calc R . .
C28 C 0.36238(19) 0.34208(17) 0.71031(17) 0.0435(4) Uani 1 1 d . . .
C29 C 0.3980(2) 0.21271(19) 0.74919(18) 0.0494(5) Uani 1 1 d . . .
H29A H 0.3658 0.1824 0.8239 0.059 Uiso 1 1 calc R . .
C30 C 0.48090(19) 0.12752(19) 0.67877(17) 0.0463(5) Uani 1 1 d . . .
H30A H 0.5027 0.0409 0.7062 0.056 Uiso 1 1 calc R . .
C31 C 0.53043(18) 0.16953(17) 0.57030(17) 0.0428(4) Uani 1 1 d . . .
H31A H 0.5864 0.1119 0.5236 0.051 Uiso 1 1 calc R . .
C32 C 0.49759(18) 0.29812(17) 0.52920(16) 0.0400(4) Uani 1 1 d . . .
H32A H 0.5321 0.3275 0.4551 0.048 Uiso 1 1 calc R . .
C33 C 0.41303(19) 0.38309(18) 0.59897(16) 0.0450(4) Uani 1 1 d . . .
H33A H 0.3898 0.4696 0.5703 0.054 Uiso 1 1 calc R . .
N1 N 0.16349(15) 0.39594(13) 0.85050(13) 0.0391(3) Uani 1 1 d . . .
O1 O 0.33052(14) -0.18795(13) 0.71066(13) 0.0525(4) Uani 1 1 d . . .
O2 O 0.23758(14) 0.38107(13) 1.03277(12) 0.0518(4) Uani 1 1 d . . .

loop_
_atom_site_aniso_label
_atom_site_aniso_U_11
_atom_site_aniso_U_22
_atom_site_aniso_U_33
_atom_site_aniso_U_23
_atom_site_aniso_U_13
_atom_site_aniso_U_12
C1 0.0504(12) 0.0543(13) 0.0538(12) -0.0136(10) -0.0013(10) -0.0006(10)
C2 0.0421(10) 0.0475(11) 0.0440(11) -0.0093(8) 0.0038(8) -0.0035(9)
C3 0.0392(9) 0.0344(9) 0.0466(10) -0.0075(8) -0.0043(8) -0.0018(8)
C4 0.0443(10) 0.0291(9) 0.0487(11) -0.0057(8) -0.0125(8) 0.0059(8)
C5 0.0484(10) 0.0304(9) 0.0366(9) -0.0032(7) -0.0139(8) 0.0036(8)
C6 0.0390(9) 0.0395(10) 0.0348(9) -0.0016(7) -0.0057(7) -0.0045(8)
C7 0.0328(9) 0.0407(10) 0.0325(9) -0.0023(7) -0.0038(7) -0.0018(7)
C8 0.0425(9) 0.0295(9) 0.0327(9) -0.0020(7) -0.0057(7) -0.0051(7)
C9 0.0456(10) 0.0446(11) 0.0323(9) -0.0044(8) -0.0068(8) 0.0001(8)
C11 0.0396(10) 0.0417(10) 0.0377(10) -0.0056(8) -0.0064(8) 0.0080(8)
C12 0.0511(11) 0.0399(10) 0.0448(11) 0.0056(8) -0.0148(9) -0.0142(9)
C13 0.0356(9) 0.0399(10) 0.0378(9) -0.0034(7) -0.0087(7) -0.0006(8)
C14 0.0416(10) 0.0457(11) 0.0364(10) -0.0035(8) -0.0059(8) -0.0044(8)
C15 0.0477(11) 0.0499(12) 0.0516(11) 0.0089(9) -0.0152(9) -0.0192(9)
C16 0.0428(10) 0.0404(10) 0.0348(9) -0.0004(7) -0.0104(8) -0.0034(8)
C17 0.0510(11) 0.0522(12) 0.0520(12) -0.0013(9) -0.0208(9) -0.0205(9)
C18 0.0412(10) 0.0522(11) 0.0449(10) 0.0042(8) -0.0199(8) -0.0191(9)
C19 0.0459(10) 0.0322(9) 0.0418(10) -0.0012(7) -0.0176(8) -0.0077(8)
C20 0.0433(10) 0.0394(10) 0.0333(9) -0.0057(7) -0.0093(8) 0.0069(8)
C21 0.0412(10) 0.0457(11) 0.0401(10) 0.0038(8) -0.0198(8) -0.0057(8)
C22 0.0485(11) 0.0467(11) 0.0340(9) -0.0028(8) -0.0061(8) -0.0011(9)
C23 0.0519(11) 0.0397(10) 0.0340(9) 0.0083(8) -0.0246(8) 0.0028(8)
C24 0.0438(10) 0.0465(11) 0.0451(11) 0.0044(8) -0.0253(9) -0.0074(8)
C25 0.0459(10) 0.0468(11) 0.0335(9) -0.0025(8) -0.0047(8) -0.0006(8)
C26 0.0527(11) 0.0387(10) 0.0424(10) -0.0053(8) -0.0141(9) -0.0026(8)
C27 0.0482(10) 0.0352(10) 0.0454(10) -0.0029(8) -0.0015(8) -0.0154(8)
C28 0.0411(10) 0.0374(10) 0.0467(11) -0.0038(8) -0.0094(8) -0.0057(8)
C29 0.0526(11) 0.0447(11) 0.0505(12) 0.0013(9) -0.0022(9) -0.0208(9)
C30 0.0433(10) 0.0433(11) 0.0456(11) 0.0046(8) -0.0238(8) -0.0056(8)
C31 0.0381(9) 0.0401(10) 0.0452(10) -0.0121(8) -0.0113(8) -0.0007(8)
C32 0.0388(9) 0.0459(10) 0.0396(9) 0.0020(8) -0.0125(8) -0.0212(8)
C33 0.0439(10) 0.0430(10) 0.0423(10) 0.0058(8) -0.0215(8) -0.0081(8)
N1 0.0395(8) 0.0317(8) 0.0385(8) -0.0050(6) -0.0014(6) -0.0029(6)
O1 0.0535(8) 0.0461(8) 0.0518(8) -0.0032(6) -0.0054(6) -0.0108(6)
O2 0.0516(8) 0.0528(8) 0.0547(8) 0.0016(6) -0.0037(7) -0.0273(7)

loop_
_atom_type_symbol
_atom_type_description
_atom_type_scat_dispersion_real
_atom_type_scat_dispersion_imag
_atom_type_scat_source
C C 0.0033 0.0016 'International Tables Vol C Tables 4.2.6.8 and 6.1.1.4'
H H 0.0000 0.0000 'International Tables Vol C Tables 4.2.6.8 and 6.1.1.4'
N N 0.0061 0.0033 'International Tables Vol C Tables 4.2.6.8 and 6.1.1.4'
O O 0.0106 0.0060 'International Tables Vol C Tables 4.2.6.8 and 6.1.1.4'

loop_
_geom_angle_atom_site_label_1
_geom_angle_atom_site_label_2
_geom_angle_atom_site_label_3
_geom_angle
_geom_angle_site_symmetry_1
_geom_angle_site_symmetry_3
_geom_angle_publ_flag
C2 C1 H1A 109.5 . . ?
C2 C1 H1B 109.5 . . ?
H1A C1 H1B 109.5 . . ?
C2 C1 H1C 109.5 . . ?
H1A C1 H1C 109.5 . . ?
H1B C1 H1C 109.5 . . ?
O1 C2 C3 120.96(18) . . ?
O1 C2 C1 119.73(18) . . ?
C3 C2 C1 119.16(17) . . ?
C4 C3 C8 118.30(16) . . ?
C4 C3 C2 123.38(16) . . ?
C8 C3 C2 118.20(17) . . ?
C5 C4 C3 121.13(16) . . ?
C5 C4 H4A 119.4 . . ?
C3 C4 H4A 119.4 . . ?
C4 C5 C6 120.35(17) . . ?
C4 C5 H5A 119.8 . . ?
C6 C5 H5A 119.8 . . ?
C5 C6 C7 118.92(16) . . ?
C5 C6 C9 124.80(16) . . ?
C7 C6 C9 116.27(15) . . ?
C8 C7 C6 119.43(15) . . ?
C8 C7 C13 124.46(16) . . ?
C6 C7 C13 116.01(15) . . ?
C7 C8 C3 121.76(16) . . ?
C7 C8 H8A 119.1 . . ?
C3 C8 H8A 119.1 . . ?
C6 C9 C20 118.36(15) . . ?
C6 C9 C11 108.60(15) . . ?
C20 C9 C11 115.54(16) . . ?
C6 C9 H9A 104.2 . . ?
C20 C9 H9A 104.2 . . ?
C11 C9 H9A 104.2 . . ?
C26 C11 C12 104.53(15) . . ?
C26 C11 C9 116.34(15) . . ?
C12 C11 C9 111.92(16) . . ?
C26 C11 H11A 107.9 . . ?
C12 C11 H11A 107.9 . . ?
C9 C11 H11A 107.9 . . ?
C14 C12 C13 112.40(16) . . ?
C14 C12 C11 106.56(15) . . ?
C13 C12 C11 112.87(14) . . ?
C14 C12 H12A 108.3 . . ?
C13 C12 H12A 108.3 . . ?
C11 C12 H12A 108.3 . . ?
C7 C13 C19 113.63(15) . . ?
C7 C13 C12 109.47(15) . . ?
C19 C13 C12 112.11(14) . . ?
C7 C13 H13A 107.1 . . ?
C19 C13 H13A 107.1 . . ?
C12 C13 H13A 107.1 . . ?
N1 C14 C12 104.62(14) . . ?
N1 C14 C15 112.54(16) . . ?
C12 C14 C15 113.88(16) . . ?
N1 C14 H14A 108.5 . . ?
C12 C14 H14A 108.5 . . ?
C15 C14 H14A 108.5 . . ?
C16 C15 C14 116.67(17) . . ?
C16 C15 H15A 108.1 . . ?
C14 C15 H15A 108.1 . . ?
C16 C15 H15B 108.1 . . ?
C14 C15 H15B 108.1 . . ?
H15A C15 H15B 107.3 . . ?
C15 C16 C17 115.89(16) . . ?
C15 C16 H16A 108.3 . . ?
C17 C16 H16A 108.3 . . ?
C15 C16 H16B 108.3 . . ?
C17 C16 H16B 108.3 . . ?
H16A C16 H16B 107.4 . . ?
C16 C17 C18 117.97(17) . . ?
C16 C17 H17A 107.8 . . ?
C18 C17 H17A 107.8 . . ?
C16 C17 H17B 107.8 . . ?
C18 C17 H17B 107.8 . . ?
H17A C17 H17B 107.2 . . ?
C17 C18 C19 119.06(15) . . ?
C17 C18 H18A 107.6 . . ?
C19 C18 H18A 107.6 . . ?
C17 C18 H18B 107.6 . . ?
C19 C18 H18B 107.6 . . ?
H18A C18 H18B 107.0 . . ?
C13 C19 C18 116.84(15) . . ?
C13 C19 H19A 108.1 . . ?
C18 C19 H19A 108.1 . . ?
C13 C19 H19B 108.1 . . ?
C18 C19 H19B 108.1 . . ?
H19A C19 H19B 107.3 . . ?
C25 C20 C21 119.13(16) . . ?
C25 C20 C9 124.55(17) . . ?
C21 C20 C9 116.31(17) . . ?
C22 C21 C20 119.12(18) . . ?
C22 C21 H21A 120.4 . . ?
C20 C21 H21A 120.4 . . ?
C23 C22 C21 120.53(19) . . ?
C23 C22 H22A 119.7 . . ?
C21 C22 H22A 119.7 . . ?
C24 C23 C22 120.11(17) . . ?
C24 C23 H23A 119.9 . . ?
C22 C23 H23A 119.9 . . ?
C23 C24 C25 120.95(18) . . ?
C23 C24 H24A 119.5 . . ?
C25 C24 H24A 119.5 . . ?
C24 C25 C20 120.15(18) . . ?
C24 C25 H25A 119.9 . . ?
C20 C25 H25A 119.9 . . ?
O2 C26 N1 123.32(19) . . ?
O2 C26 C11 127.09(18) . . ?
N1 C26 C11 109.56(16) . . ?
N1 C27 C28 111.80(15) . . ?
N1 C27 H27A 109.3 . . ?
C28 C27 H27A 109.3 . . ?
N1 C27 H27B 109.3 . . ?
C28 C27 H27B 109.3 . . ?
H27A C27 H27B 107.9 . . ?
C33 C28 C29 117.55(18) . . ?
C33 C28 C27 120.13(17) . . ?
C29 C28 C27 122.31(18) . . ?
C28 C29 C30 121.14(19) . . ?
C28 C29 H29A 119.4 . . ?
C30 C29 H29A 119.4 . . ?
C31 C30 C29 120.45(18) . . ?
C31 C30 H30A 119.8 . . ?
C29 C30 H30A 119.8 . . ?
C30 C31 C32 119.86(18) . . ?
C30 C31 H31A 120.1 . . ?
C32 C31 H31A 120.1 . . ?
C31 C32 C33 119.61(17) . . ?
C31 C32 H32A 120.2 . . ?
C33 C32 H32A 120.2 . . ?
C28 C33 C32 121.39(18) . . ?
C28 C33 H33A 119.3 . . ?
C32 C33 H33A 119.3 . . ?
C26 N1 C27 121.90(16) . . ?
C26 N1 C14 114.67(16) . . ?
C27 N1 C14 122.99(14) . . ?

loop_
_geom_bond_atom_site_label_1
_geom_bond_atom_site_label_2
_geom_bond_distance
_geom_bond_site_symmetry_2
_geom_bond_publ_flag
C1 C2 1.506(3) . ?
C1 H1A 0.9600 . ?
C1 H1B 0.9600 . ?
C1 H1C 0.9600 . ?
C2 O1 1.207(2) . ?
C2 C3 1.489(3) . ?
C3 C4 1.382(3) . ?
C3 C8 1.406(2) . ?
C4 C5 1.380(2) . ?
C4 H4A 0.9300 . ?
C5 C6 1.398(2) . ?
C5 H5A 0.9300 . ?
C6 C7 1.415(2) . ?
C6 C9 1.504(2) . ?
C7 C8 1.365(2) . ?
C7 C13 1.517(2) . ?
C8 H8A 0.9300 . ?
C9 C20 1.532(2) . ?
C9 C11 1.564(3) . ?
C9 H9A 0.9800 . ?
C11 C26 1.517(3) . ?
C11 C12 1.562(3) . ?
C11 H11A 0.9800 . ?
C12 C14 1.530(3) . ?
C12 C13 1.543(3) . ?
C12 H12A 0.9800 . ?
C13 C19 1.534(2) . ?
C13 H13A 0.9800 . ?
C14 N1 1.471(2) . ?
C14 C15 1.531(2) . ?
C14 H14A 0.9800 . ?
C15 C16 1.504(3) . ?
C15 H15A 0.9700 . ?
C15 H15B 0.9700 . ?
C16 C17 1.528(3) . ?
C16 H16A 0.9700 . ?
C16 H16B 0.9700 . ?
C17 C18 1.538(3) . ?
C17 H17A 0.9700 . ?
C17 H17B 0.9700 . ?
C18 C19 1.542(2) . ?
C18 H18A 0.9700 . ?
C18 H18B 0.9700 . ?
C19 H19A 0.9700 . ?
C19 H19B 0.9700 . ?
C20 C25 1.386(3) . ?
C20 C21 1.406(3) . ?
C21 C22 1.390(2) . ?
C21 H21A 0.9300 . ?
C22 C23 1.378(3) . ?
C22 H22A 0.9300 . ?
C23 C24 1.356(3) . ?
C23 H23A 0.9300 . ?
C24 C25 1.381(3) . ?
C24 H24A 0.9300 . ?
C25 H25A 0.9300 . ?
C26 O2 1.225(2) . ?
C26 N1 1.354(2) . ?
C27 N1 1.456(2) . ?
C27 C28 1.497(3) . ?
C27 H27A 0.9700 . ?
C27 H27B 0.9700 . ?
C28 C33 1.382(3) . ?
C28 C29 1.383(3) . ?
C29 C30 1.385(3) . ?
C29 H29A 0.9300 . ?
C30 C31 1.354(3) . ?
C30 H30A 0.9300 . ?
C31 C32 1.381(3) . ?
C31 H31A 0.9300 . ?
C32 C33 1.385(3) . ?
C32 H32A 0.9300 . ?
C33 H33A 0.9300 . ?

loop_
_geom_torsion_atom_site_label_1
_geom_torsion_atom_site_label_2
_geom_torsion_atom_site_label_3
_geom_torsion_atom_site_label_4
_geom_torsion
_geom_torsion_site_symmetry_1
_geom_torsion_site_symmetry_2
_geom_torsion_site_symmetry_3
_geom_torsion_site_symmetry_4
_geom_torsion_publ_flag
O1 C2 C3 C4 -164.6(2) . . . . ?
C1 C2 C3 C4 20.0(3) . . . . ?
O1 C2 C3 C8 19.5(3) . . . . ?
C1 C2 C3 C8 -155.94(18) . . . . ?
C8 C3 C4 C5 1.7(3) . . . . ?
C2 C3 C4 C5 -174.28(19) . . . . ?
C3 C4 C5 C6 1.2(3) . . . . ?
C4 C5 C6 C7 -2.6(3) . . . . ?
C4 C5 C6 C9 176.37(19) . . . . ?
C5 C6 C7 C8 1.1(3) . . . . ?
C9 C6 C7 C8 -177.97(17) . . . . ?
C5 C6 C7 C13 177.84(17) . . . . ?
C9 C6 C7 C13 -1.2(2) . . . . ?
C6 C7 C8 C3 1.8(3) . . . . ?
C13 C7 C8 C3 -174.63(17) . . . . ?
C4 C3 C8 C7 -3.2(3) . . . . ?
C2 C3 C8 C7 172.95(17) . . . . ?
C5 C6 C9 C20 -4.7(3) . . . . ?
C7 C6 C9 C20 174.27(17) . . . . ?
C5 C6 C9 C11 129.58(19) . . . . ?
C7 C6 C9 C11 -51.4(2) . . . . ?
C6 C9 C11 C26 -68.0(2) . . . . ?
C20 C9 C11 C26 67.8(2) . . . . ?
C6 C9 C11 C12 52.1(2) . . . . ?
C20 C9 C11 C12 -172.16(16) . . . . ?
C26 C11 C12 C14 -0.47(19) . . . . ?
C9 C11 C12 C14 -127.22(16) . . . . ?
C26 C11 C12 C13 123.36(17) . . . . ?
C9 C11 C12 C13 -3.4(2) . . . . ?
C8 C7 C13 C19 -5.2(3) . . . . ?
C6 C7 C13 C19 178.26(16) . . . . ?
C8 C7 C13 C12 -131.38(19) . . . . ?
C6 C7 C13 C12 52.1(2) . . . . ?
C14 C12 C13 C7 73.27(18) . . . . ?
C11 C12 C13 C7 -47.3(2) . . . . ?
C14 C12 C13 C19 -53.8(2) . . . . ?
C11 C12 C13 C19 -174.33(15) . . . . ?
C13 C12 C14 N1 -125.08(15) . . . . ?
C11 C12 C14 N1 -0.96(18) . . . . ?
C13 C12 C14 C15 111.64(18) . . . . ?
C11 C12 C14 C15 -124.23(17) . . . . ?
N1 C14 C15 C16 171.78(16) . . . . ?
C12 C14 C15 C16 -69.4(2) . . . . ?
C14 C15 C16 C17 66.6(2) . . . . ?
C15 C16 C17 C18 -95.1(2) . . . . ?
C16 C17 C18 C19 34.9(3) . . . . ?
C7 C13 C19 C18 177.36(16) . . . . ?
C12 C13 C19 C18 -57.9(2) . . . . ?
C17 C18 C19 C13 71.3(2) . . . . ?
C6 C9 C20 C25 58.2(3) . . . . ?
C11 C9 C20 C25 -73.1(2) . . . . ?
C6 C9 C20 C21 -121.15(19) . . . . ?
C11 C9 C20 C21 107.6(2) . . . . ?
C25 C20 C21 C22 0.7(3) . . . . ?
C9 C20 C21 C22 -179.92(16) . . . . ?
C20 C21 C22 C23 -0.4(3) . . . . ?
C21 C22 C23 C24 -0.1(3) . . . . ?
C22 C23 C24 C25 0.2(3) . . . . ?
C23 C24 C25 C20 0.1(3) . . . . ?
C21 C20 C25 C24 -0.6(3) . . . . ?
C9 C20 C25 C24 -179.90(17) . . . . ?
C12 C11 C26 O2 179.96(18) . . . . ?
C9 C11 C26 O2 -56.1(3) . . . . ?
C12 C11 C26 N1 1.9(2) . . . . ?
C9 C11 C26 N1 125.84(16) . . . . ?
N1 C27 C28 C33 141.88(17) . . . . ?
N1 C27 C28 C29 -39.2(2) . . . . ?
C33 C28 C29 C30 -0.3(3) . . . . ?
C27 C28 C29 C30 -179.25(17) . . . . ?
C28 C29 C30 C31 0.8(3) . . . . ?
C29 C30 C31 C32 -0.4(3) . . . . ?
C30 C31 C32 C33 -0.6(3) . . . . ?
C29 C28 C33 C32 -0.7(3) . . . . ?
C27 C28 C33 C32 178.27(16) . . . . ?
C31 C32 C33 C28 1.2(3) . . . . ?
O2 C26 N1 C27 6.5(3) . . . . ?
C11 C26 N1 C27 -175.36(15) . . . . ?
O2 C26 N1 C14 179.11(17) . . . . ?
C11 C26 N1 C14 -2.7(2) . . . . ?
C28 C27 N1 C26 114.01(18) . . . . ?
C28 C27 N1 C14 -58.0(2) . . . . ?
C12 C14 N1 C26 2.3(2) . . . . ?
C15 C14 N1 C26 126.47(18) . . . . ?
C12 C14 N1 C27 174.87(15) . . . . ?
C15 C14 N1 C27 -61.0(2) . . . . ?
